data_1537292
loop_
_publ_author_name
'Ferrari, A.'
'Cavalca, L.'
'Nardelli, M.'

_publ_section_title
;
 Metalloesanitriti di un catione trivalente (Ce o Y) e di un catione
 monovalente (K, Rb, Cs, N H4, Tl)
;
_journal_name_full 'Gazzetta Chimica Italiana'
_journal_page_first 964
_journal_page_last 981
_journal_volume 81
_journal_year 1951
_chemical_formula_sum 'K5 N12 Ni2 O24 Y'
_chemical_name_systematic 'K5 Y (Ni (N O2)6)2'
_space_group_IT_number 201
_symmetry_space_group_name_Hall 'P 2 2 3 -1n'
_symmetry_space_group_name_H-M 'P n -3 :1'
_cell_angle_alpha 90
_cell_angle_beta 90
_cell_angle_gamma 90
_cell_formula_units_Z 2
_cell_length_a 10.36
_cell_length_b 10.36
_cell_length_c 10.36
_cell_volume 1111.935
_citation_journal_id_ASTM GCITA9
_cod_data_source_file Ferrari_GCITA9_1951_94.cif
_cod_data_source_block K5N12Ni2O24Y1
_cod_original_sg_symbol_Hall '-P 2ab 2bc 3 (x-1/4,y-1/4,z-1/4)'
_cod_original_formula_sum 'K5 N12 Ni2 O24 Y1'
_cod_database_code 1537292

loop_
_symmetry_equiv_pos_as_xyz
x,y,z
-x,-y,z
x,-y,-z
-x,y,-z
z,x,y
-z,-x,y
z,-x,-y
-z,x,-y
y,z,x
y,-z,-x
-y,z,-x
-y,-z,x
-x+1/2,-y+1/2,-z+1/2
x+1/2,y+1/2,-z+1/2
-x+1/2,y+1/2,z+1/2
x+1/2,-y+1/2,z+1/2
-z+1/2,-x+1/2,-y+1/2
z+1/2,x+1/2,-y+1/2
-z+1/2,x+1/2,y+1/2
z+1/2,-x+1/2,y+1/2
-y+1/2,-z+1/2,-x+1/2
-y+1/2,z+1/2,x+1/2
y+1/2,-z+1/2,x+1/2
y+1/2,z+1/2,-x+1/2

loop_
_atom_site_label
_atom_site_type_symbol
_atom_site_fract_x
_atom_site_fract_y
_atom_site_fract_z
_atom_site_occupancy
_atom_site_U_iso_or_equiv
Y1 Y+3 0 0 0 1 0.0
K2 K+1 0 0.5 0.5 1 0.0
Ni1 Ni+2 0.25 0.25 0.25 1 0.0
K1 K+1 0.75 0.75 0.75 1 0.0
N1 N+3 0.046 0.25 0.25 1 0.0
O2 O-2 -0.005 0.352 0.25 1 0.0
O1 O-2 -0.005 0.148 0.25 1 0.0
